data_4073738
loop_
_publ_author_name
'Jaroschik, Florian'
'Shima, Takanori'
'Li, Xiaofang'
'Mori, Kyouichi'
'Ricard, Louis'
'Le Goff, Xavier-Fr\'ed\'eric'
'Nief, Fran\,cois'
'Hou, Zhaomin'

_publ_section_title
;
 Synthesis, Characterization, and Reactivity of
 Mono(phospholyl)lanthanoid(III) Bis(dimethylaminobenzyl) Complexes
;
_journal_issue 23
_journal_name_full Organometallics
_journal_page_first 5654
_journal_paper_doi 10.1021/om7005936
_journal_volume 26
_journal_year 2007
_chemical_formula_moiety C52H96Cl4O6P2Sc2
_chemical_formula_sum 'C52 H96 Cl4 O6 P2 Sc2'
_chemical_formula_weight 1110.95
_chemical_name_systematic
; 
 ? 
;
_space_group_IT_number 14
_symmetry_cell_setting monoclinic
_symmetry_space_group_name_Hall '-P 2yn'
_symmetry_space_group_name_H-M 'P 1 21/n 1'
_atom_sites_solution_hydrogens geom
_atom_sites_solution_primary direct
_atom_sites_solution_secondary difmap
_audit_creation_method SHELXL-97
_cell_angle_alpha 90.00
_cell_angle_beta 91.1630(10)
_cell_angle_gamma 90.00
_cell_formula_units_Z 4
_cell_length_a 10.6980(10)
_cell_length_b 26.4730(10)
_cell_length_c 21.4390(10)
_cell_measurement_reflns_used 16986
_cell_measurement_temperature 150.0(1)
_cell_measurement_theta_max 30.034
_cell_measurement_theta_min 0.998
_cell_volume 6070.4(7)
_computing_structure_refinement 'SHELXL-97 (Sheldrick, 1997)'
_computing_structure_solution 'SHELXS-97 (Sheldrick, 1990)'
_diffrn_ambient_temperature 150.0(1)
_diffrn_measured_fraction_theta_full .997
_diffrn_measured_fraction_theta_max .997
_diffrn_measurement_device_type KappaCCD
_diffrn_measurement_method 'phi and omega scans'
_diffrn_radiation_monochromator graphite
_diffrn_radiation_source 'fine-focus sealed tube'
_diffrn_radiation_type MoK\a
_diffrn_radiation_wavelength 0.71069
_diffrn_reflns_av_R_equivalents 0.0266
_diffrn_reflns_av_sigmaI/netI 0.0417
_diffrn_reflns_limit_h_max 15
_diffrn_reflns_limit_h_min -13
_diffrn_reflns_limit_k_max 34
_diffrn_reflns_limit_k_min -37
_diffrn_reflns_limit_l_max 30
_diffrn_reflns_limit_l_min -29
_diffrn_reflns_number 51982
_diffrn_reflns_theta_full 30.03
_diffrn_reflns_theta_max 30.03
_diffrn_reflns_theta_min 2.77
_exptl_absorpt_coefficient_mu 0.495
_exptl_absorpt_correction_T_max 0.9615
_exptl_absorpt_correction_T_min 0.8948
_exptl_absorpt_correction_type multi-scan
_exptl_crystal_colour colorless
_exptl_crystal_density_diffrn 1.216
_exptl_crystal_density_method 'not measured'
_exptl_crystal_description needle
_exptl_crystal_F_000 2384
_exptl_crystal_size_max 0.23
_exptl_crystal_size_mid 0.10
_exptl_crystal_size_min 0.08
_refine_diff_density_max .762
_refine_diff_density_min -.646
_refine_diff_density_rms .057
_refine_ls_extinction_method none
_refine_ls_goodness_of_fit_ref 1.065
_refine_ls_hydrogen_treatment mixed
_refine_ls_matrix_type full
_refine_ls_number_parameters 630
_refine_ls_number_reflns 17677
_refine_ls_number_restraints 0
_refine_ls_restrained_S_all 1.065
_refine_ls_R_factor_all 0.0615
_refine_ls_R_factor_gt 0.0418
_refine_ls_shift/su_max 0.001
_refine_ls_shift/su_mean 0.000
_refine_ls_structure_factor_coef Fsqd
_refine_ls_weighting_details 'calc w=1/[\s^2^(Fo^2^)+(0.0670P)^2^+0.5923P] where P=(Fo^2^+2Fc^2^)/3'
_refine_ls_weighting_scheme calc
_refine_ls_wR_factor_gt 0.1158
_refine_ls_wR_factor_ref 0.1255
_reflns_number_gt 13139
_reflns_number_total 17677
_reflns_threshold_expression >2sigma(I)
_cod_data_source_file om7005936-file003.cif
_cod_data_source_block fj184
_cod_depositor_comments
;
The following automatic conversions were performed:

'_symmetry_cell_setting' value 'Monoclinic' changed to 'monoclinic'
according to /home/saulius/struct/CIF-dictionaries/cif_core.dic
dictionary named 'cif_core.dic' version 2.4.1 from 2010-06-29.

Automatic conversion script
Id: cif_fix_values 1715 2011-07-08 13:25:40Z adriana 
;
_cod_original_sg_symbol_H-M 'P21/n     '
_cod_database_code 4073738

loop_
_symmetry_equiv_pos_as_xyz
'x, y, z'
'-x+1/2, y+1/2, -z+1/2'
'-x, -y, -z'
'x-1/2, -y-1/2, z-1/2'

loop_
_atom_site_label
_atom_site_type_symbol
_atom_site_fract_x
_atom_site_fract_y
_atom_site_fract_z
_atom_site_U_iso_or_equiv
_atom_site_adp_type
_atom_site_occupancy
_atom_site_symmetry_multiplicity
_atom_site_calc_flag
_atom_site_refinement_flags
_atom_site_disorder_assembly
_atom_site_disorder_group
Sc1 Sc -0.24565(3) -0.111413(11) 0.655593(15) 0.02595(7) Uani 1 1 d . . .
Sc2 Sc 0.05805(3) -0.128854(10) 0.651221(14) 0.02365(7) Uani 1 1 d . . .
Cl1 Cl -0.42208(4) -0.165024(17) 0.62466(2) 0.04149(11) Uani 1 1 d . . .
Cl2 Cl -0.36477(4) -0.041253(17) 0.69795(2) 0.03998(11) Uani 1 1 d . . .
Cl3 Cl 0.05796(4) -0.180891(16) 0.745976(19) 0.03335(9) Uani 1 1 d . . .
Cl4 Cl 0.09724(4) -0.080490(15) 0.556809(19) 0.03330(9) Uani 1 1 d . . .
P1 P -0.10513(4) -0.385654(16) 0.48344(2) 0.03184(10) Uani 1 1 d . . .
P2 P -0.14682(4) 0.165139(15) 0.628280(19) 0.02457(9) Uani 1 1 d . . .
O1 O -0.24634(11) -0.14429(4) 0.74848(5) 0.0323(3) Uani 1 1 d . A .
O2 O -0.26458(10) -0.07603(4) 0.56307(5) 0.0297(2) Uani 1 1 d . . .
O3 O 0.17934(10) -0.18903(4) 0.60951(5) 0.0288(2) Uani 1 1 d . . .
O4 O 0.22469(10) -0.09032(4) 0.69304(6) 0.0338(3) Uani 1 1 d . . .
O5 O -0.10997(10) -0.16075(4) 0.62191(5) 0.0253(2) Uani 1 1 d . . .
O6 O -0.07395(9) -0.07799(4) 0.67945(5) 0.0259(2) Uani 1 1 d . . .
C1 C -0.26389(16) -0.39416(6) 0.50910(9) 0.0345(4) Uani 1 1 d . . .
C2 C -0.26066(17) -0.42240(6) 0.56208(9) 0.0368(4) Uani 1 1 d . . .
C3 C -0.13406(17) -0.43330(6) 0.58713(9) 0.0355(4) Uani 1 1 d . . .
C4 C -0.03977(16) -0.41324(6) 0.55406(8) 0.0322(4) Uani 1 1 d . . .
C5 C -0.07647(19) -0.31640(6) 0.48851(8) 0.0362(4) Uani 1 1 d . . .
H5A H 0.0131 -0.3101 0.4809 0.043 Uiso 1 1 calc R . .
H5B H -0.1251 -0.2997 0.4546 0.043 Uiso 1 1 calc R . .
C6 C -0.10976(17) -0.29154(6) 0.55019(8) 0.0318(3) Uani 1 1 d . . .
H6A H -0.0530 -0.3048 0.5834 0.038 Uiso 1 1 calc R . .
H6B H -0.1960 -0.3014 0.5608 0.038 Uiso 1 1 calc R . .
C7 C -0.10137(15) -0.23378(6) 0.55006(8) 0.0288(3) Uani 1 1 d . . .
H7A H -0.0175 -0.2231 0.5365 0.035 Uiso 1 1 calc R . .
H7B H -0.1645 -0.2196 0.5205 0.035 Uiso 1 1 calc R . .
C8 C -0.12445(15) -0.21446(5) 0.61506(8) 0.0279(3) Uani 1 1 d . . .
H8A H -0.2104 -0.2238 0.6268 0.033 Uiso 1 1 calc R . .
H8B H -0.0658 -0.2315 0.6445 0.033 Uiso 1 1 calc R . .
C9 C -0.37883(19) -0.37893(8) 0.46981(10) 0.0442(4) Uani 1 1 d . . .
C10 C -0.3431(3) -0.34707(12) 0.41336(11) 0.0738(8) Uani 1 1 d . . .
H10A H -0.3108 -0.3143 0.4276 0.111 Uiso 1 1 calc R . .
H10B H -0.4170 -0.3418 0.3864 0.111 Uiso 1 1 calc R . .
H10C H -0.2785 -0.3647 0.3899 0.111 Uiso 1 1 calc R . .
C11 C -0.4674(2) -0.34575(9) 0.50741(11) 0.0538(5) Uani 1 1 d . . .
H11A H -0.4240 -0.3148 0.5203 0.081 Uiso 1 1 calc R . .
H11B H -0.4942 -0.3642 0.5444 0.081 Uiso 1 1 calc R . .
H11C H -0.5408 -0.3370 0.4815 0.081 Uiso 1 1 calc R . .
C12 C -0.4466(3) -0.42615(10) 0.44510(15) 0.0788(9) Uani 1 1 d . . .
H12A H -0.5211 -0.4160 0.4209 0.118 Uiso 1 1 calc R . .
H12B H -0.4715 -0.4473 0.4803 0.118 Uiso 1 1 calc R . .
H12C H -0.3905 -0.4453 0.4184 0.118 Uiso 1 1 calc R . .
C13 C -0.3708(2) -0.44435(9) 0.59574(12) 0.0575(6) Uani 1 1 d . . .
H13A H -0.4487 -0.4336 0.5749 0.086 Uiso 1 1 calc R . .
H13B H -0.3697 -0.4324 0.6390 0.086 Uiso 1 1 calc R . .
H13C H -0.3657 -0.4813 0.5952 0.086 Uiso 1 1 calc R . .
C14 C -0.1226(2) -0.46748(8) 0.64376(11) 0.0536(5) Uani 1 1 d . . .
H14A H -0.0355 -0.4681 0.6587 0.080 Uiso 1 1 calc R . .
H14B H -0.1490 -0.5017 0.6323 0.080 Uiso 1 1 calc R . .
H14C H -0.1760 -0.4546 0.6768 0.080 Uiso 1 1 calc R . .
C15 C 0.10157(17) -0.42062(7) 0.56573(10) 0.0401(4) Uani 1 1 d . . .
C16 C 0.14199(19) -0.39914(8) 0.62947(11) 0.0515(5) Uani 1 1 d . . .
H16A H 0.1194 -0.3633 0.6315 0.077 Uiso 1 1 calc R . .
H16B H 0.2327 -0.4028 0.6351 0.077 Uiso 1 1 calc R . .
H16C H 0.0997 -0.4176 0.6625 0.077 Uiso 1 1 calc R . .
C17 C 0.1370(2) -0.47695(8) 0.56197(14) 0.0659(7) Uani 1 1 d . . .
H17A H 0.0851 -0.4964 0.5904 0.099 Uiso 1 1 calc R . .
H17B H 0.2253 -0.4812 0.5739 0.099 Uiso 1 1 calc R . .
H17C H 0.1231 -0.4891 0.5192 0.099 Uiso 1 1 calc R . .
C18 C 0.1763(2) -0.39329(11) 0.51647(13) 0.0676(7) Uani 1 1 d . . .
H18A H 0.1489 -0.4047 0.4749 0.101 Uiso 1 1 calc R . .
H18B H 0.2654 -0.4008 0.5227 0.101 Uiso 1 1 calc R . .
H18C H 0.1628 -0.3568 0.5201 0.101 Uiso 1 1 calc R . .
C19 C -0.05063(14) 0.18057(6) 0.69594(8) 0.0271(3) Uani 1 1 d . . .
C20 C -0.12352(16) 0.18027(6) 0.74737(8) 0.0303(3) Uani 1 1 d . . .
C21 C -0.25565(16) 0.16668(6) 0.73483(8) 0.0312(3) Uani 1 1 d . . .
C22 C -0.28357(14) 0.15462(6) 0.67504(8) 0.0283(3) Uani 1 1 d . . .
C23 C -0.09486(16) 0.09979(6) 0.60991(8) 0.0304(3) Uani 1 1 d . . .
H23A H -0.1575 0.0844 0.5811 0.037 Uiso 1 1 calc R . .
H23B H -0.0152 0.1020 0.5874 0.037 Uiso 1 1 calc R . .
C24 C -0.07579(18) 0.06448(6) 0.66527(9) 0.0365(4) Uani 1 1 d . . .
H24A H 0.0042 0.0728 0.6869 0.044 Uiso 1 1 calc R . .
H24B H -0.1441 0.0696 0.6951 0.044 Uiso 1 1 calc R . .
C25 C -0.07387(16) 0.00985(6) 0.64525(8) 0.0318(3) Uani 1 1 d . . .
H25A H -0.0058 0.0050 0.6152 0.038 Uiso 1 1 calc R . .
H25B H -0.1538 0.0018 0.6234 0.038 Uiso 1 1 calc R . .
C26 C -0.05504(15) -0.02648(6) 0.69896(8) 0.0287(3) Uani 1 1 d . . .
H26A H 0.0308 -0.0226 0.7164 0.034 Uiso 1 1 calc R . .
H26B H -0.1144 -0.0182 0.7323 0.034 Uiso 1 1 calc R . .
C27 C 0.08655(15) 0.19639(7) 0.69115(8) 0.0344(4) Uani 1 1 d . . .
C28 C 0.17371(19) 0.16398(9) 0.73257(12) 0.0562(6) Uani 1 1 d . . .
H28A H 0.1493 0.1671 0.7762 0.084 Uiso 1 1 calc R . .
H28B H 0.2601 0.1756 0.7283 0.084 Uiso 1 1 calc R . .
H28C H 0.1674 0.1285 0.7196 0.084 Uiso 1 1 calc R . .
C29 C 0.13075(17) 0.19141(9) 0.62402(10) 0.0488(5) Uani 1 1 d . . .
H29A H 0.1327 0.1556 0.6123 0.073 Uiso 1 1 calc R . .
H29B H 0.2148 0.2058 0.6208 0.073 Uiso 1 1 calc R . .
H29C H 0.0731 0.2096 0.5959 0.073 Uiso 1 1 calc R . .
C30 C 0.1010(2) 0.25255(8) 0.70885(12) 0.0544(6) Uani 1 1 d . . .
H30A H 0.0516 0.2733 0.6796 0.082 Uiso 1 1 calc R . .
H30B H 0.1893 0.2622 0.7069 0.082 Uiso 1 1 calc R . .
H30C H 0.0714 0.2578 0.7513 0.082 Uiso 1 1 calc R . .
C31 C -0.0821(2) 0.19307(8) 0.81335(8) 0.0438(4) Uani 1 1 d . . .
H31A H 0.0090 0.1971 0.8152 0.066 Uiso 1 1 calc R . .
H31B H -0.1066 0.1658 0.8415 0.066 Uiso 1 1 calc R . .
H31C H -0.1218 0.2246 0.8262 0.066 Uiso 1 1 calc R . .
C32 C -0.3457(2) 0.16932(8) 0.78802(10) 0.0482(5) Uani 1 1 d . . .
H32A H -0.4315 0.1716 0.7713 0.072 Uiso 1 1 calc R . .
H32B H -0.3272 0.1992 0.8135 0.072 Uiso 1 1 calc R . .
H32C H -0.3371 0.1389 0.8138 0.072 Uiso 1 1 calc R . .
C33 C -0.41213(16) 0.14275(7) 0.64590(9) 0.0376(4) Uani 1 1 d . . .
C34 C -0.4898(2) 0.19120(10) 0.64280(16) 0.0782(9) Uani 1 1 d . . .
H34A H -0.4983 0.2050 0.6849 0.117 Uiso 1 1 calc R . .
H34B H -0.5728 0.1837 0.6250 0.117 Uiso 1 1 calc R . .
H34C H -0.4479 0.2160 0.6165 0.117 Uiso 1 1 calc R . .
C35 C -0.4816(2) 0.10112(10) 0.68060(12) 0.0631(7) Uani 1 1 d . . .
H35A H -0.4279 0.0713 0.6846 0.095 Uiso 1 1 calc R . .
H35B H -0.5582 0.0922 0.6572 0.095 Uiso 1 1 calc R . .
H35C H -0.5034 0.1132 0.7222 0.095 Uiso 1 1 calc R . .
C36 C -0.4014(2) 0.12399(12) 0.57860(11) 0.0679(7) Uani 1 1 d . . .
H36A H -0.3503 0.1477 0.5549 0.102 Uiso 1 1 calc R . .
H36B H -0.4850 0.1217 0.5592 0.102 Uiso 1 1 calc R . .
H36C H -0.3620 0.0906 0.5786 0.102 Uiso 1 1 calc R . .
C37 C -0.20709(19) -0.11623(7) 0.80437(9) 0.0410(4) Uani 1 1 d . . .
H37A H -0.2694 -0.0901 0.8151 0.049 Uiso 0.373(9) 1 calc PR A 1
H37B H -0.1249 -0.0999 0.7986 0.049 Uiso 0.373(9) 1 calc PR A 1
H37C H -0.2395 -0.0812 0.8031 0.049 Uiso 0.627(9) 1 calc PR A 2
H37C H -0.1148 -0.1152 0.8087 0.049 Uiso 0.627(9) 1 calc PR A 2
C38 C -0.1988(8) -0.1583(2) 0.8560(3) 0.0350(15) Uani 0.373(9) 1 d P A 1
H38A H -0.1181 -0.1766 0.8549 0.042 Uiso 0.373(9) 1 calc PR A 1
H38B H -0.2101 -0.1440 0.8982 0.042 Uiso 0.373(9) 1 calc PR A 1
C39 C -0.3073(9) -0.1923(3) 0.8368(3) 0.0428(18) Uani 0.373(9) 1 d P A 1
H39A H -0.3895 -0.1761 0.8434 0.051 Uiso 0.373(9) 1 calc PR A 1
H39B H -0.3040 -0.2255 0.8579 0.051 Uiso 0.373(9) 1 calc PR A 1
C38A C -0.2633(6) -0.14553(16) 0.85663(16) 0.0455(11) Uani 0.627(9) 1 d P A 2
H38C H -0.2196 -0.1387 0.8969 0.055 Uiso 0.627(9) 1 calc PR A 2
H38D H -0.3535 -0.1381 0.8606 0.055 Uiso 0.627(9) 1 calc PR A 2
C39A C -0.2418(6) -0.19833(16) 0.83498(19) 0.0466(11) Uani 0.627(9) 1 d P A 2
H39C H -0.2965 -0.2224 0.8569 0.056 Uiso 0.627(9) 1 calc PR A 2
H39D H -0.1535 -0.2085 0.8418 0.056 Uiso 0.627(9) 1 calc PR A 2
C40 C -0.2749(2) -0.19599(7) 0.76627(9) 0.0458(5) Uani 1 1 d . . .
H40A H -0.2019 -0.2183 0.7602 0.055 Uiso 0.373(9) 1 calc PR A 1
H40B H -0.3468 -0.2092 0.7415 0.055 Uiso 0.373(9) 1 calc PR A 1
H40C H -0.2242 -0.2203 0.7425 0.055 Uiso 0.627(9) 1 calc PR A 2
H40C H -0.3646 -0.2036 0.7588 0.055 Uiso 0.627(9) 1 calc PR A 2
C41 C -0.22155(17) -0.09926(7) 0.50600(8) 0.0351(4) Uani 1 1 d . . .
H41A H -0.2778 -0.1271 0.4926 0.042 Uiso 1 1 calc R . .
H41B H -0.1357 -0.1127 0.5116 0.042 Uiso 1 1 calc R . .
C42 C -0.22489(18) -0.05664(8) 0.45959(9) 0.0440(4) Uani 1 1 d . . .
H42A H -0.2377 -0.0696 0.4166 0.053 Uiso 1 1 calc R . .
H42B H -0.1463 -0.0369 0.4616 0.053 Uiso 1 1 calc R . .
C43 C -0.33613(17) -0.02428(7) 0.47932(10) 0.0425(4) Uani 1 1 d . . .
H43A H -0.3129 0.0119 0.4809 0.051 Uiso 1 1 calc R . .
H43B H -0.4078 -0.0286 0.4498 0.051 Uiso 1 1 calc R . .
C44 C -0.36819(16) -0.04345(7) 0.54341(9) 0.0413(4) Uani 1 1 d . . .
H44A H -0.3773 -0.0149 0.5728 0.050 Uiso 1 1 calc R . .
H44B H -0.4475 -0.0627 0.5418 0.050 Uiso 1 1 calc R . .
C45 C 0.2175(3) -0.23656(9) 0.63708(11) 0.0654(7) Uani 1 1 d . . .
H45A H 0.2582 -0.2306 0.6783 0.078 Uiso 1 1 calc R . .
H45B H 0.1437 -0.2585 0.6430 0.078 Uiso 1 1 calc R . .
C46 C 0.3037(3) -0.26056(9) 0.59597(12) 0.0691(8) Uani 1 1 d . . .
H46A H 0.2815 -0.2966 0.5907 0.083 Uiso 1 1 calc R . .
H46B H 0.3897 -0.2585 0.6137 0.083 Uiso 1 1 calc R . .
C47 C 0.2972(3) -0.23509(8) 0.53657(11) 0.0637(7) Uani 1 1 d . . .
H47A H 0.2404 -0.2532 0.5071 0.076 Uiso 1 1 calc R . .
H47B H 0.3810 -0.2327 0.5181 0.076 Uiso 1 1 calc R . .
C48 C 0.24698(18) -0.18331(7) 0.55113(9) 0.0401(4) Uani 1 1 d . . .
H48A H 0.3161 -0.1587 0.5563 0.048 Uiso 1 1 calc R . .
H48B H 0.1900 -0.1715 0.5172 0.048 Uiso 1 1 calc R . .
C49 C 0.31463(19) -0.10906(8) 0.73965(11) 0.0511(5) Uani 1 1 d . . .
H49A H 0.3900 -0.1226 0.7195 0.061 Uiso 1 1 calc R . .
H49B H 0.2772 -0.1360 0.7653 0.061 Uiso 1 1 calc R . .
C50 C 0.3467(2) -0.06324(10) 0.77902(11) 0.0663(7) Uani 1 1 d . . .
H50A H 0.2948 -0.0621 0.8167 0.080 Uiso 1 1 calc R . .
H50B H 0.4360 -0.0637 0.7921 0.080 Uiso 1 1 calc R . .
C51 C 0.31885(19) -0.01858(8) 0.73707(11) 0.0536(6) Uani 1 1 d . . .
H51A H 0.2516 0.0026 0.7543 0.064 Uiso 1 1 calc R . .
H51B H 0.3944 0.0025 0.7318 0.064 Uiso 1 1 calc R . .
C52 C 0.27788(17) -0.04189(7) 0.67625(10) 0.0430(4) Uani 1 1 d . . .
H52A H 0.2147 -0.0205 0.6547 0.052 Uiso 1 1 calc R . .
H52B H 0.3499 -0.0465 0.6485 0.052 Uiso 1 1 calc R . .

loop_
_atom_site_aniso_label
_atom_site_aniso_U_11
_atom_site_aniso_U_22
_atom_site_aniso_U_33
_atom_site_aniso_U_23
_atom_site_aniso_U_13
_atom_site_aniso_U_12
Sc1 0.02436(14) 0.02210(14) 0.03150(17) -0.00234(11) 0.00310(12) -0.00092(11)
Sc2 0.02489(14) 0.02074(14) 0.02541(15) -0.00031(11) 0.00272(11) 0.00047(10)
Cl1 0.0332(2) 0.0390(2) 0.0521(3) -0.0013(2) -0.00396(19) -0.01041(17)
Cl2 0.0339(2) 0.0354(2) 0.0510(3) -0.00827(19) 0.00964(19) 0.00668(17)
Cl3 0.0367(2) 0.0358(2) 0.0276(2) 0.00505(16) 0.00350(16) 0.00066(16)
Cl4 0.0416(2) 0.02803(19) 0.0305(2) 0.00448(15) 0.00705(17) 0.00270(16)
P1 0.0441(2) 0.0225(2) 0.0290(2) -0.00528(16) 0.00198(18) 0.00148(17)
P2 0.02748(19) 0.02201(19) 0.0243(2) -0.00052(15) 0.00340(15) 0.00094(14)
O1 0.0401(6) 0.0276(6) 0.0292(6) -0.0031(5) 0.0059(5) -0.0059(5)
O2 0.0278(5) 0.0275(6) 0.0337(6) -0.0011(5) 0.0008(5) 0.0068(4)
O3 0.0322(6) 0.0257(6) 0.0288(6) 0.0024(4) 0.0054(5) 0.0064(4)
O4 0.0314(6) 0.0308(6) 0.0390(7) 0.0022(5) -0.0035(5) -0.0038(5)
O5 0.0283(5) 0.0177(5) 0.0298(6) -0.0027(4) 0.0017(4) -0.0015(4)
O6 0.0271(5) 0.0180(5) 0.0328(6) -0.0038(4) 0.0038(4) -0.0011(4)
C1 0.0415(9) 0.0258(8) 0.0361(9) -0.0076(7) -0.0030(7) 0.0007(7)
C2 0.0399(9) 0.0280(8) 0.0426(10) -0.0022(7) -0.0007(8) -0.0056(7)
C3 0.0458(10) 0.0223(8) 0.0381(10) 0.0008(7) -0.0034(8) -0.0031(7)
C4 0.0404(9) 0.0205(7) 0.0356(9) -0.0061(6) -0.0018(7) -0.0012(6)
C5 0.0578(11) 0.0231(8) 0.0281(9) -0.0015(6) 0.0079(8) -0.0014(7)
C6 0.0451(9) 0.0220(7) 0.0286(8) -0.0032(6) 0.0068(7) -0.0016(7)
C7 0.0375(8) 0.0214(7) 0.0274(8) -0.0020(6) 0.0018(7) -0.0013(6)
C8 0.0347(8) 0.0183(7) 0.0307(8) -0.0020(6) 0.0031(6) -0.0018(6)
C9 0.0471(10) 0.0428(11) 0.0422(11) -0.0097(9) -0.0097(9) 0.0088(8)
C10 0.0712(16) 0.106(2) 0.0436(14) 0.0141(14) -0.0112(12) 0.0284(15)
C11 0.0464(11) 0.0552(13) 0.0595(14) -0.0158(11) -0.0108(10) 0.0122(10)
C12 0.0752(17) 0.0596(16) 0.100(2) -0.0344(15) -0.0476(16) 0.0149(13)
C13 0.0485(11) 0.0509(13) 0.0732(16) 0.0122(11) 0.0031(11) -0.0137(10)
C14 0.0637(13) 0.0429(11) 0.0538(13) 0.0190(10) -0.0059(11) -0.0074(10)
C15 0.0399(9) 0.0335(9) 0.0467(11) -0.0079(8) -0.0034(8) 0.0018(7)
C16 0.0494(11) 0.0482(12) 0.0563(14) -0.0115(10) -0.0132(10) 0.0000(9)
C17 0.0557(13) 0.0457(13) 0.096(2) -0.0241(13) -0.0145(13) 0.0165(10)
C18 0.0403(11) 0.095(2) 0.0671(17) 0.0034(14) 0.0052(11) -0.0063(12)
C19 0.0318(7) 0.0196(7) 0.0297(8) -0.0021(6) 0.0001(6) 0.0017(6)
C20 0.0428(9) 0.0219(7) 0.0261(8) -0.0016(6) 0.0008(7) 0.0024(6)
C21 0.0405(9) 0.0226(7) 0.0309(9) -0.0009(6) 0.0107(7) 0.0010(6)
C22 0.0301(7) 0.0238(7) 0.0313(8) 0.0001(6) 0.0070(6) 0.0002(6)
C23 0.0372(8) 0.0239(7) 0.0304(8) -0.0042(6) 0.0058(7) 0.0010(6)
C24 0.0508(10) 0.0231(8) 0.0356(9) -0.0049(7) -0.0004(8) 0.0043(7)
C25 0.0353(8) 0.0224(7) 0.0378(9) -0.0040(7) 0.0053(7) -0.0007(6)
C26 0.0321(8) 0.0189(7) 0.0351(9) -0.0062(6) 0.0012(7) -0.0018(6)
C27 0.0304(8) 0.0355(9) 0.0371(10) -0.0012(7) -0.0015(7) -0.0011(7)
C28 0.0387(10) 0.0666(15) 0.0629(15) 0.0123(12) -0.0043(10) 0.0116(10)
C29 0.0345(9) 0.0659(14) 0.0464(12) -0.0035(10) 0.0099(8) -0.0123(9)
C30 0.0434(10) 0.0427(11) 0.0768(16) -0.0120(11) -0.0054(10) -0.0113(9)
C31 0.0615(12) 0.0423(11) 0.0273(9) -0.0040(8) -0.0012(8) 0.0012(9)
C32 0.0571(12) 0.0488(11) 0.0396(11) -0.0092(9) 0.0232(9) -0.0109(9)
C33 0.0300(8) 0.0403(10) 0.0428(10) 0.0023(8) 0.0045(7) -0.0043(7)
C34 0.0375(11) 0.0676(17) 0.129(3) 0.0012(17) -0.0140(14) 0.0102(11)
C35 0.0582(13) 0.0683(16) 0.0626(15) 0.0108(12) -0.0013(11) -0.0306(12)
C36 0.0405(11) 0.118(2) 0.0448(13) -0.0059(14) -0.0043(10) -0.0237(13)
C37 0.0552(11) 0.0369(10) 0.0310(9) -0.0077(7) 0.0040(8) -0.0111(8)
C38 0.039(4) 0.036(3) 0.029(3) -0.003(2) 0.005(2) 0.002(2)
C39 0.050(4) 0.047(4) 0.032(3) 0.005(2) 0.010(3) -0.019(3)
C38A 0.056(3) 0.048(2) 0.0334(17) -0.0066(14) 0.0100(17) -0.004(2)
C39A 0.064(3) 0.0402(19) 0.0354(18) 0.0035(14) 0.006(2) -0.013(2)
C40 0.0709(13) 0.0321(9) 0.0346(10) 0.0003(8) 0.0054(9) -0.0137(9)
C41 0.0374(9) 0.0345(9) 0.0335(9) -0.0026(7) 0.0013(7) 0.0075(7)
C42 0.0461(10) 0.0459(11) 0.0400(11) 0.0103(8) 0.0067(8) 0.0121(9)
C43 0.0406(10) 0.0370(10) 0.0500(12) 0.0100(9) 0.0002(8) 0.0088(8)
C44 0.0353(9) 0.0439(10) 0.0446(11) 0.0047(8) 0.0014(8) 0.0161(8)
C45 0.0943(17) 0.0537(13) 0.0491(13) 0.0213(10) 0.0246(12) 0.0469(13)
C46 0.104(2) 0.0412(12) 0.0630(16) 0.0095(11) 0.0309(14) 0.0324(13)
C47 0.0976(18) 0.0457(12) 0.0490(13) 0.0055(10) 0.0283(13) 0.0342(12)
C48 0.0464(10) 0.0369(10) 0.0376(10) 0.0060(8) 0.0170(8) 0.0106(8)
C49 0.0430(10) 0.0554(13) 0.0544(13) 0.0085(10) -0.0147(9) -0.0038(9)
C50 0.0709(15) 0.0872(18) 0.0408(12) -0.0026(12) 0.0003(11) -0.0406(14)
C51 0.0370(10) 0.0506(12) 0.0735(16) -0.0209(11) 0.0071(10) -0.0107(9)
C52 0.0349(9) 0.0404(10) 0.0539(12) 0.0060(9) 0.0007(8) -0.0111(8)

loop_
_atom_type_symbol
_atom_type_description
_atom_type_scat_dispersion_real
_atom_type_scat_dispersion_imag
_atom_type_scat_source
C C .0033 .0016 'International Tables Vol C Tables 4.2.6.8 and 6.1.1.4'
H H .0000 .0000 'International Tables Vol C Tables 4.2.6.8 and 6.1.1.4'
O O .0106 .0060 'International Tables Vol C Tables 4.2.6.8 and 6.1.1.4'
P P .1023 .0942 'International Tables Vol C Tables 4.2.6.8 and 6.1.1.4'
Cl Cl .1484 .1585 'International Tables Vol C Tables 4.2.6.8 and 6.1.1.4'
Sc Sc .2519 .3716 'International Tables Vol C Tables 4.2.6.8 and 6.1.1.4'

loop_
_geom_angle_atom_site_label_1
_geom_angle_atom_site_label_2
_geom_angle_atom_site_label_3
_geom_angle
O5 Sc1 O6 74.73(4)
O5 Sc1 O1 94.68(4)
O6 Sc1 O1 87.98(4)
O5 Sc1 O2 90.37(4)
O6 Sc1 O2 96.00(4)
O1 Sc1 O2 174.26(4)
O5 Sc1 Cl2 167.32(3)
O6 Sc1 Cl2 92.85(3)
O1 Sc1 Cl2 87.26(3)
O2 Sc1 Cl2 88.40(3)
O5 Sc1 Cl1 94.66(3)
O6 Sc1 Cl1 168.98(3)
O1 Sc1 Cl1 89.95(3)
O2 Sc1 Cl1 86.91(3)
Cl2 Sc1 Cl1 97.867(19)
O5 Sc1 Sc2 37.70(3)
O6 Sc1 Sc2 37.13(3)
O1 Sc1 Sc2 89.52(3)
O2 Sc1 Sc2 96.15(3)
Cl2 Sc1 Sc2 129.973(16)
Cl1 Sc1 Sc2 132.060(17)
O6 Sc2 O5 76.04(4)
O6 Sc2 O4 97.52(4)
O5 Sc2 O4 172.48(5)
O6 Sc2 O3 170.90(4)
O5 Sc2 O3 95.43(4)
O4 Sc2 O3 91.20(4)
O6 Sc2 Cl4 91.79(3)
O5 Sc2 Cl4 97.18(3)
O4 Sc2 Cl4 86.79(3)
O3 Sc2 Cl4 86.08(3)
O6 Sc2 Cl3 96.46(3)
O5 Sc2 Cl3 90.42(3)
O4 Sc2 Cl3 86.42(3)
O3 Sc2 Cl3 86.64(3)
Cl4 Sc2 Cl3 169.938(18)
O6 Sc2 Sc1 38.01(3)
O5 Sc2 Sc1 38.13(3)
O4 Sc2 Sc1 135.11(3)
O3 Sc2 Sc1 133.56(3)
Cl4 Sc2 Sc1 97.857(14)
Cl3 Sc2 Sc1 92.194(13)
C4 P1 C1 92.55(8)
C4 P1 C5 106.76(8)
C1 P1 C5 105.02(8)
C19 P2 C22 92.50(8)
C19 P2 C23 102.25(7)
C22 P2 C23 102.84(7)
C40 O1 C37 108.73(13)
C40 O1 Sc1 128.43(10)
C37 O1 Sc1 122.71(10)
C41 O2 C44 104.99(13)
C41 O2 Sc1 123.66(9)
C44 O2 Sc1 124.58(10)
C45 O3 C48 107.37(13)
C45 O3 Sc2 127.88(11)
C48 O3 Sc2 124.36(9)
C52 O4 C49 102.34(14)
C52 O4 Sc2 128.29(11)
C49 O4 Sc2 129.13(11)
C8 O5 Sc2 121.67(9)
C8 O5 Sc1 125.36(9)
Sc2 O5 Sc1 104.16(4)
C26 O6 Sc2 127.88(9)
C26 O6 Sc1 126.09(9)
Sc2 O6 Sc1 104.86(5)
C2 C1 C9 127.68(17)
C2 C1 P1 108.31(13)
C9 C1 P1 123.26(14)
C1 C2 C3 114.79(16)
C1 C2 C13 127.14(18)
C3 C2 C13 118.04(17)
C4 C3 C2 114.90(16)
C4 C3 C14 127.20(17)
C2 C3 C14 117.80(16)
C3 C4 C15 127.22(17)
C3 C4 P1 108.51(13)
C15 C4 P1 123.28(13)
C6 C5 P1 115.75(12)
C5 C6 C7 114.49(14)
C8 C7 C6 109.03(13)
O5 C8 C7 114.22(13)
C10 C9 C1 111.70(18)
C10 C9 C11 105.49(18)
C1 C9 C11 111.10(16)
C10 C9 C12 107.4(2)
C1 C9 C12 110.14(17)
C11 C9 C12 110.82(19)
C18 C15 C16 107.44(17)
C18 C15 C4 110.80(17)
C16 C15 C4 110.84(15)
C18 C15 C17 106.90(19)
C16 C15 C17 109.87(18)
C4 C15 C17 110.86(15)
C20 C19 C27 128.34(15)
C20 C19 P2 108.78(12)
C27 C19 P2 122.58(12)
C19 C20 C21 114.51(15)
C19 C20 C31 126.42(16)
C21 C20 C31 119.06(15)
C22 C21 C20 115.03(14)
C22 C21 C32 126.62(17)
C20 C21 C32 118.32(16)
C21 C22 C33 128.02(15)
C21 C22 P2 108.90(12)
C33 C22 P2 122.30(12)
C24 C23 P2 116.22(11)
C25 C24 C23 111.68(14)
C24 C25 C26 113.32(14)
O6 C26 C25 111.46(13)
C29 C27 C19 110.75(14)
C29 C27 C28 107.46(17)
C19 C27 C28 112.31(15)
C29 C27 C30 106.46(17)
C19 C27 C30 109.81(14)
C28 C27 C30 109.86(17)
C34 C33 C35 110.88(18)
C34 C33 C22 109.15(16)
C35 C33 C22 112.98(16)
C34 C33 C36 106.4(2)
C35 C33 C36 105.71(18)
C22 C33 C36 111.51(15)
O1 C37 C38A 103.67(18)
O1 C37 C38 103.2(2)
C38A C37 C38 28.9(2)
C39 C38 C37 101.3(5)
C38 C39 C40 96.7(5)
C39A C38A C37 100.7(4)
C38A C39A C40 103.3(4)
O1 C40 C39A 104.4(2)
O1 C40 C39 104.3(3)
C39A C40 C39 27.1(2)
O2 C41 C42 103.64(14)
C41 C42 C43 104.17(15)
C44 C43 C42 104.78(14)
O2 C44 C43 106.02(14)
C46 C45 O3 108.29(17)
C45 C46 C47 108.37(18)
C46 C47 C48 104.69(17)
O3 C48 C47 105.47(14)
O4 C49 C50 104.37(18)
C51 C50 C49 104.80(18)
C52 C51 C50 104.25(17)
O4 C52 C51 104.89(16)

loop_
_geom_bond_atom_site_label_1
_geom_bond_atom_site_label_2
_geom_bond_distance
Sc1 O5 2.0920(10)
Sc1 O6 2.0929(11)
Sc1 O1 2.1734(12)
Sc1 O2 2.1993(12)
Sc1 Cl2 2.4383(5)
Sc1 Cl1 2.4425(5)
Sc1 Sc2 3.2848(5)
Sc2 O6 2.0514(10)
Sc2 O5 2.0719(11)
Sc2 O4 2.2265(12)
Sc2 O3 2.2513(11)
Sc2 Cl4 2.4385(5)
Sc2 Cl3 2.4545(5)
P1 C4 1.8087(18)
P1 C1 1.8100(18)
P1 C5 1.8615(17)
P2 C19 1.8081(17)
P2 C22 1.8117(15)
P2 C23 1.8617(16)
O1 C40 1.455(2)
O1 C37 1.464(2)
O2 C41 1.453(2)
O2 C44 1.4598(19)
O3 C45 1.445(2)
O3 C48 1.466(2)
O4 C52 1.451(2)
O4 C49 1.460(2)
O5 C8 1.4375(17)
O6 C26 1.4394(18)
C1 C2 1.360(3)
C1 C9 1.530(3)
C2 C3 1.475(3)
C2 C13 1.511(3)
C3 C4 1.353(2)
C3 C14 1.517(3)
C4 C15 1.540(2)
C5 C6 1.526(2)
C6 C7 1.532(2)
C7 C8 1.509(2)
C9 C10 1.530(3)
C9 C11 1.533(3)
C9 C12 1.534(3)
C15 C18 1.520(3)
C15 C16 1.534(3)
C15 C17 1.541(3)
C19 C20 1.363(2)
C19 C27 1.532(2)
C20 C21 1.478(2)
C20 C31 1.512(2)
C21 C22 1.349(2)
C21 C32 1.509(2)
C22 C33 1.532(2)
C23 C24 1.521(2)
C24 C25 1.509(2)
C25 C26 1.511(2)
C27 C29 1.530(3)
C27 C28 1.536(3)
C27 C30 1.541(3)
C33 C34 1.529(3)
C33 C35 1.531(3)
C33 C36 1.532(3)
C37 C38A 1.499(4)
C37 C38 1.572(6)
C38 C39 1.519(10)
C39 C40 1.561(7)
C38A C39A 1.492(7)
C39A C40 1.509(5)
C41 C42 1.504(3)
C42 C43 1.533(3)
C43 C44 1.511(3)
C45 C46 1.436(3)
C46 C47 1.441(3)
C47 C48 1.507(3)
C49 C50 1.513(3)
C50 C51 1.511(4)
C51 C52 1.500(3)
